data_8101856
loop_
_publ_author_name
'Ma, L.-F.'
'Zhang, Y.-H.'
'Wang, J.-G.'
'Wang, L.-Y.'

_publ_section_title
;
Crystal structure of bis(2,2'-bipyridine-N,N')(N-tosyl-\b-alaninato-
O)copper(II) chloride tetra-hydrate, [Cu(C~10~H^8^N~2~)~2~(C~10~H~12~NO~4~S)]
Cl &#x00B7; 4H~2~O
;
_journal_issue 4
_journal_name_full 'Zeitschrift f\"ur Kristallographie - New Crystal Structures'
_journal_page_first 603
_journal_page_last 605
_journal_volume 220
_journal_year 2005
_chemical_formula_structural '[Cu(C10H8N2)2(C10H12NO4S)]Cl &#x00B7; 4H2O'
_chemical_formula_sum 'C30 H36 Cl Cu N5 O8 S'
_chemical_formula_weight 725.69
_chemical_name_systematic
;
bis(2,2'-bipyridine-N,N')(N-tosyl-\b-alaninato-O)copper(II) chloride 
tetrahydrate 
;
_space_group_IT_number 2
_symmetry_cell_setting triclinic
_symmetry_space_group_name_Hall '-P 1'
_symmetry_space_group_name_H-M 'P -1'
_atom_sites_solution_hydrogens geom
_atom_sites_solution_primary direct
_atom_sites_solution_secondary difmap
_audit_creation_method SHELXL-97
_cell_angle_alpha 68.583(2)
_cell_angle_beta 73.664(2)
_cell_angle_gamma 77.367(2)
_cell_formula_units_Z 2
_cell_length_a 10.4277(15)
_cell_length_b 12.785(2)
_cell_length_c 13.838(2)
_cell_measurement_reflns_used 5814
_cell_measurement_temperature 293(2)
_cell_measurement_theta_max 0.00
_cell_measurement_theta_min 0.00
_cell_volume 1634.2(4)
_computing_cell_refinement 'Bruker SMART'
_computing_data_collection 'Bruker SMART'
_computing_data_reduction 'Bruker SAINT'
_computing_molecular_graphics 'Bruker SHELXTL'
_computing_publication_material 'Bruker SHELXTL'
_computing_structure_refinement 'SHELXL-97 (Sheldrick, 1997)'
_computing_structure_solution 'SHELXS-97 (Sheldrick, 1990)'
_diffrn_ambient_temperature 293(2)
_diffrn_measured_fraction_theta_full 0.979
_diffrn_measured_fraction_theta_max 0.979
_diffrn_measurement_device_type 'Bruker SMART CCD'
_diffrn_measurement_method phi/omega
_diffrn_radiation_monochromator graphite
_diffrn_radiation_source 'fine-focus sealed tube'
_diffrn_radiation_type MoK\a
_diffrn_radiation_wavelength 0.71073
_diffrn_reflns_av_R_equivalents 0.0581
_diffrn_reflns_av_sigmaI/netI 0.0442
_diffrn_reflns_limit_h_max 12
_diffrn_reflns_limit_h_min -12
_diffrn_reflns_limit_k_max 15
_diffrn_reflns_limit_k_min -15
_diffrn_reflns_limit_l_max 16
_diffrn_reflns_limit_l_min -12
_diffrn_reflns_number 8861
_diffrn_reflns_theta_full 25.50
_diffrn_reflns_theta_max 25.50
_diffrn_reflns_theta_min 2.37
_exptl_absorpt_coefficient_mu 0.871
_exptl_absorpt_correction_T_max 0.8452
_exptl_absorpt_correction_T_min 0.7222
_exptl_absorpt_correction_type multi-scan
_exptl_absorpt_process_details SADABS
_exptl_crystal_colour blue
_exptl_crystal_density_diffrn 1.475
_exptl_crystal_density_meas ?
_exptl_crystal_density_method 'not measured'
_exptl_crystal_description block
_exptl_crystal_F_000 754
_exptl_crystal_size_max 0.40
_exptl_crystal_size_mid 0.30
_exptl_crystal_size_min 0.20
_refine_diff_density_max 0.684
_refine_diff_density_min -0.606
_refine_diff_density_rms 0.074
_refine_ls_extinction_method none
_refine_ls_goodness_of_fit_ref 1.075
_refine_ls_hydrogen_treatment mixed
_refine_ls_matrix_type full
_refine_ls_number_parameters 416
_refine_ls_number_reflns 5958
_refine_ls_number_restraints 0
_refine_ls_restrained_S_all 1.075
_refine_ls_R_factor_all 0.0553
_refine_ls_R_factor_gt 0.0502
_refine_ls_shift/su_max 0.000
_refine_ls_shift/su_mean 0.000
_refine_ls_structure_factor_coef Fsqd
_refine_ls_weighting_details 'calc w=1/[\s^2^(Fo^2^)+(0.0833P)^2^+1.1460P] where P=(Fo^2^+2Fc^2^)/3'
_refine_ls_weighting_scheme calc
_refine_ls_wR_factor_gt 0.1492
_refine_ls_wR_factor_ref 0.1526
_reflns_number_gt 5182
_reflns_number_total 5958
_reflns_threshold_expression >2sigma(I)
_cod_data_source_file 1267-1635.cff
_cod_data_source_block 12671635
_cod_depositor_comments
;
The following automatic conversions were performed:
'_symmetry_cell_setting' value 'Triclinic' changed to 'triclinic'
according to '/home/saulius/struct/CIF-dictionaries/cif_core.dic'
dictionary named 'cif_core.dic' version 2.4.1 from
2010-06-29.

'_exptl_absorpt_correction_type' value 'MULTI-SCAN' changed
to 'multi-scan' according to
'/home/saulius/struct/CIF-dictionaries/cif_core.dic' dictionary named
'cif_core.dic' version 2.4.1 from 2010-06-29.

Automatic conversion script
Id: cif_fix_enum 1555 2011-01-17 13:19:09Z saulius 

The following automatic conversions were performed:

'_exptl_crystal_density_meas' value 'none' was changed to '?' - the
value is perceived as not measured.

Automatic conversion script
Id: cif_fix_values 3008 2015-01-20 13:52:24Z robertas 
;
_cod_original_sg_symbol_H-M P-1
_cod_original_formula_sum 'C30 H36 Cl1 Cu1 N5 O8 S1'
_cod_database_code 8101856

loop_
_symmetry_equiv_pos_as_xyz
'x, y, z'
'-x, -y, -z'

loop_
_atom_site_label
_atom_site_type_symbol
_atom_site_fract_x
_atom_site_fract_y
_atom_site_fract_z
_atom_site_U_iso_or_equiv
_atom_site_adp_type
_atom_site_occupancy
_atom_site_symmetry_multiplicity
_atom_site_Wyckoff_symbol
_atom_site_calc_flag
_atom_site_refinement_flags
_atom_site_disorder_assembly
_atom_site_disorder_group
Cu1 Cu 0.59810(4) 0.80108(3) 0.74205(3) 0.04158(15) Uani 1 2 i d . . .
S1 S 1.22070(9) 0.42327(8) 0.79266(8) 0.0553(2) Uani 1 2 i d . . .
O1 O 0.7705(2) 0.6973(2) 0.7377(2) 0.0537(6) Uani 1 2 i d . . .
O2 O 0.8536(3) 0.8467(2) 0.6110(2) 0.0668(7) Uani 1 2 i d . . .
O3 O 1.2386(4) 0.5020(3) 0.8371(3) 0.0936(11) Uani 1 2 i d . . .
O4 O 1.3365(3) 0.3575(3) 0.7480(2) 0.0728(8) Uani 1 2 i d . . .
N1 N 0.4757(3) 0.7071(2) 0.8941(2) 0.0470(6) Uani 1 2 i d . . .
N2 N 0.6388(3) 0.8624(2) 0.8438(2) 0.0492(7) Uani 1 2 i d . . .
N3 N 0.4675(3) 0.9400(2) 0.6811(2) 0.0427(6) Uani 1 2 i d . . .
N4 N 0.5330(3) 0.7434(2) 0.6506(2) 0.0432(6) Uani 1 2 i d . . .
N5 N 1.1422(3) 0.4903(3) 0.6998(2) 0.0572(7) Uani 1 2 i d . . .
H5N H 1.1780 0.4888 0.6361 0.069 Uiso 1 2 i d R . .
C1 C 0.3943(4) 0.6305(3) 0.9139(3) 0.0556(8) Uani 1 2 i d . . .
H1 H 0.3872 0.6107 0.8574 0.067 Uiso 1 2 i calc R . .
C2 C 0.3208(4) 0.5797(4) 1.0137(3) 0.0657(10) Uani 1 2 i d . . .
H2 H 0.2656 0.5265 1.0244 0.079 Uiso 1 2 i calc R . .
C3 C 0.3302(5) 0.6082(4) 1.0966(3) 0.0751(12) Uani 1 2 i d . . .
H3 H 0.2808 0.5753 1.1648 0.090 Uiso 1 2 i calc R . .
C4 C 0.4137(5) 0.6868(4) 1.0787(3) 0.0702(11) Uani 1 2 i d . . .
H4 H 0.4213 0.7072 1.1347 0.084 Uiso 1 2 i calc R . .
C5 C 0.4859(3) 0.7348(3) 0.9765(3) 0.0480(7) Uani 1 2 i d . . .
C6 C 0.5780(3) 0.8212(3) 0.9477(3) 0.0493(8) Uani 1 2 i d . . .
C7 C 0.6011(4) 0.8586(4) 1.0230(4) 0.0669(11) Uani 1 2 i d . . .
H7 H 0.5605 0.8286 1.0946 0.080 Uiso 1 2 i calc R . .
C8 C 0.6843(5) 0.9399(4) 0.9910(5) 0.0794(14) Uani 1 2 i d . . .
H8 H 0.6992 0.9666 1.0406 0.095 Uiso 1 2 i calc R . .
C9 C 0.7455(5) 0.9822(4) 0.8854(5) 0.0791(14) Uani 1 2 i d . . .
H9 H 0.8023 1.0375 0.8626 0.095 Uiso 1 2 i calc R . .
C10 C 0.7211(4) 0.9407(3) 0.8133(4) 0.0636(10) Uani 1 2 i d . . .
H10 H 0.7632 0.9683 0.7418 0.076 Uiso 1 2 i calc R . .
C11 C 0.4438(4) 1.0412(3) 0.6959(3) 0.0511(8) Uani 1 2 i d . . .
H11 H 0.4916 1.0533 0.7376 0.061 Uiso 1 2 i calc R . .
C12 C 0.3519(4) 1.1273(3) 0.6520(3) 0.0602(9) Uani 1 2 i d . . .
H12 H 0.3383 1.1964 0.6636 0.072 Uiso 1 2 i calc R . .
C13 C 0.2802(4) 1.1108(3) 0.5908(3) 0.0614(10) Uani 1 2 i d . . .
H13 H 0.2172 1.1683 0.5607 0.074 Uiso 1 2 i calc R . .
C14 C 0.3029(4) 1.0077(3) 0.5746(3) 0.0551(9) Uani 1 2 i d . . .
H14 H 0.2554 0.9947 0.5332 0.066 Uiso 1 2 i calc R . .
C15 C 0.3971(3) 0.9232(3) 0.6206(2) 0.0415(7) Uani 1 2 i d . . .
C16 C 0.4307(3) 0.8101(3) 0.6074(2) 0.0427(7) Uani 1 2 i d . . .
C17 C 0.3637(4) 0.7726(4) 0.5548(3) 0.0566(9) Uani 1 2 i d . . .
H17 H 0.2928 0.8192 0.5254 0.068 Uiso 1 2 i calc R . .
C18 C 0.4037(4) 0.6652(4) 0.5468(3) 0.0658(10) Uani 1 2 i d . . .
H18 H 0.3597 0.6383 0.5125 0.079 Uiso 1 2 i calc R . .
C19 C 0.5089(4) 0.5989(4) 0.5897(3) 0.0639(10) Uani 1 2 i d . . .
H19 H 0.5377 0.5266 0.5845 0.077 Uiso 1 2 i calc R . .
C20 C 0.5718(4) 0.6401(3) 0.6408(3) 0.0545(8) Uani 1 2 i d . . .
H20 H 0.6437 0.5947 0.6694 0.065 Uiso 1 2 i calc R . .
C21 C 1.1135(3) 0.3294(3) 0.8937(3) 0.0496(8) Uani 1 2 i d . . .
C22 C 1.0828(5) 0.3294(4) 0.9978(3) 0.0700(11) Uani 1 2 i d . . .
H22 H 1.1174 0.3794 1.0156 0.084 Uiso 1 2 i calc R . .
C23 C 0.9998(5) 0.2539(4) 1.0750(3) 0.0795(13) Uani 1 2 i d . . .
H23 H 0.9796 0.2538 1.1449 0.095 Uiso 1 2 i calc R . .
C24 C 0.9463(4) 0.1789(4) 1.0518(4) 0.0672(10) Uani 1 2 i d . . .
C25 C 0.9777(4) 0.1816(4) 0.9476(4) 0.0665(10) Uani 1 2 i d . . .
H25 H 0.9424 0.1319 0.9299 0.080 Uiso 1 2 i calc R . .
C26 C 1.0596(4) 0.2556(3) 0.8689(3) 0.0572(9) Uani 1 2 i d . . .
H26 H 1.0787 0.2559 0.7990 0.069 Uiso 1 2 i calc R . .
C27 C 0.8559(6) 0.0969(5) 1.1390(4) 0.1035(19) Uani 1 2 i d . . .
H27A H 0.7876 0.0860 1.1105 0.155 Uiso 1 2 i calc R . .
H27B H 0.8140 0.1273 1.1960 0.155 Uiso 1 2 i calc R . .
H27C H 0.9089 0.0255 1.1654 0.155 Uiso 1 2 i calc R . .
C28 C 1.0056(4) 0.5556(3) 0.7231(4) 0.0664(10) Uani 1 2 i d . . .
H28A H 0.9387 0.5209 0.7129 0.080 Uiso 1 2 i calc R . .
H28B H 0.9829 0.5533 0.7968 0.080 Uiso 1 2 i calc R . .
C29 C 1.0035(3) 0.6748(3) 0.6524(3) 0.0520(8) Uani 1 2 i d . . .
H29A H 1.0317 0.6757 0.5790 0.062 Uiso 1 2 i calc R . .
H29B H 1.0688 0.7091 0.6650 0.062 Uiso 1 2 i calc R . .
C30 C 0.8671(3) 0.7467(3) 0.6668(3) 0.0467(7) Uani 1 2 i d . . .
Cl1 Cl 0.81610(13) 0.38528(13) 0.62640(10) 0.0876(4) Uani 1 2 i d . . .
O5 O 0.1351(3) 0.3790(3) 0.5535(3) 0.0841(9) Uani 1 2 i d . . .
H5A H 0.1506 0.4349 0.5008 0.126 Uiso 1 2 i d R . .
H5B H 0.0545 0.3726 0.5715 0.126 Uiso 1 2 i d R . .
O6 O 0.9221(7) 0.0871(7) 0.5639(6) 0.263(5) Uani 1 2 i d . . .
H6A H 1.0009 0.0884 0.5311 0.394 Uiso 1 2 i d R . .
H6B H 0.8990 0.0245 0.5799 0.394 Uiso 1 2 i d R . .
O7 O 0.5899(5) 0.2203(4) 0.7165(4) 0.1197(14) Uani 1 2 i d . . .
H7A H 0.6460 0.2645 0.6932 0.180 Uiso 1 2 i d R . .
H7B H 0.5156 0.2538 0.7069 0.180 Uiso 1 2 i d R . .
O8 O 0.9453(9) 0.1405(7) 0.7089(8) 0.240(4) Uani 1 2 i d . . .
H8A H 0.9768 0.1325 0.6503 0.360 Uiso 1 2 i d R . .
H8B H 0.9003 0.2028 0.7033 0.360 Uiso 1 2 i d R . .

loop_
_atom_site_aniso_label
_atom_site_aniso_U_11
_atom_site_aniso_U_22
_atom_site_aniso_U_33
_atom_site_aniso_U_23
_atom_site_aniso_U_13
_atom_site_aniso_U_12
Cu1 0.0384(2) 0.0421(2) 0.0473(2) -0.01466(17) -0.01646(16) -0.00183(15)
S1 0.0494(5) 0.0542(5) 0.0662(6) -0.0189(4) -0.0177(4) -0.0094(4)
O1 0.0441(13) 0.0508(13) 0.0639(15) -0.0158(11) -0.0180(11) 0.0014(10)
O2 0.0664(17) 0.0538(15) 0.0689(17) -0.0056(13) -0.0218(13) -0.0016(12)
O3 0.113(3) 0.092(2) 0.099(2) -0.037(2) -0.022(2) -0.053(2)
O4 0.0445(14) 0.0747(18) 0.085(2) -0.0150(15) -0.0143(13) 0.0028(13)
N1 0.0489(15) 0.0496(15) 0.0443(14) -0.0145(12) -0.0155(12) -0.0047(12)
N2 0.0446(15) 0.0471(15) 0.0640(18) -0.0199(13) -0.0261(13) -0.0005(12)
N3 0.0365(13) 0.0427(14) 0.0447(14) -0.0099(11) -0.0091(11) -0.0041(11)
N4 0.0398(14) 0.0469(15) 0.0417(14) -0.0137(11) -0.0101(11) -0.0030(11)
N5 0.0512(17) 0.0541(17) 0.0557(17) -0.0140(14) -0.0090(13) 0.0041(13)
C1 0.057(2) 0.058(2) 0.054(2) -0.0155(16) -0.0128(16) -0.0183(17)
C2 0.058(2) 0.071(3) 0.061(2) -0.0114(19) -0.0067(18) -0.0201(19)
C3 0.070(3) 0.092(3) 0.051(2) -0.010(2) -0.0038(19) -0.020(2)
C4 0.076(3) 0.091(3) 0.048(2) -0.027(2) -0.0149(19) -0.008(2)
C5 0.0461(18) 0.0522(18) 0.0486(18) -0.0183(15) -0.0199(14) 0.0034(14)
C6 0.0466(18) 0.0514(18) 0.058(2) -0.0249(16) -0.0282(15) 0.0108(14)
C7 0.070(3) 0.076(3) 0.075(3) -0.042(2) -0.038(2) 0.008(2)
C8 0.079(3) 0.088(3) 0.104(4) -0.058(3) -0.049(3) 0.007(3)
C9 0.060(2) 0.072(3) 0.136(5) -0.053(3) -0.048(3) -0.003(2)
C10 0.054(2) 0.063(2) 0.087(3) -0.028(2) -0.031(2) -0.0075(18)
C11 0.0471(18) 0.0438(17) 0.061(2) -0.0171(15) -0.0124(15) -0.0026(14)
C12 0.056(2) 0.0432(18) 0.069(2) -0.0140(17) -0.0040(18) 0.0003(16)
C13 0.049(2) 0.056(2) 0.061(2) -0.0033(17) -0.0141(17) 0.0066(16)
C14 0.0438(18) 0.065(2) 0.0474(18) -0.0059(16) -0.0149(15) -0.0030(16)
C15 0.0343(15) 0.0493(17) 0.0357(15) -0.0085(13) -0.0068(12) -0.0056(12)
C16 0.0373(16) 0.0527(18) 0.0356(15) -0.0111(13) -0.0056(12) -0.0094(13)
C17 0.0476(19) 0.076(2) 0.0513(19) -0.0195(17) -0.0154(15) -0.0135(17)
C18 0.067(3) 0.081(3) 0.065(2) -0.034(2) -0.0145(19) -0.025(2)
C19 0.070(3) 0.062(2) 0.069(2) -0.032(2) -0.011(2) -0.0136(19)
C20 0.055(2) 0.053(2) 0.058(2) -0.0217(16) -0.0160(16) -0.0011(16)
C21 0.0457(18) 0.0507(19) 0.0559(19) -0.0193(15) -0.0178(15) -0.0013(14)
C22 0.085(3) 0.072(3) 0.064(2) -0.035(2) -0.018(2) -0.010(2)
C23 0.091(3) 0.087(3) 0.053(2) -0.027(2) -0.003(2) -0.006(3)
C24 0.053(2) 0.064(2) 0.071(3) -0.015(2) -0.0043(18) -0.0040(18)
C25 0.059(2) 0.067(2) 0.077(3) -0.020(2) -0.016(2) -0.0198(19)
C26 0.059(2) 0.064(2) 0.055(2) -0.0228(18) -0.0167(17) -0.0115(17)
C27 0.085(4) 0.096(4) 0.095(4) -0.009(3) 0.013(3) -0.022(3)
C28 0.052(2) 0.052(2) 0.076(3) -0.0117(19) -0.0038(19) -0.0003(17)
C29 0.0455(18) 0.054(2) 0.0516(19) -0.0134(15) -0.0108(15) -0.0032(15)
C30 0.0429(17) 0.0508(19) 0.0505(18) -0.0169(15) -0.0173(14) -0.0039(14)
Cl1 0.0752(7) 0.1132(10) 0.0790(7) -0.0402(7) -0.0058(6) -0.0204(7)
O5 0.073(2) 0.090(2) 0.088(2) -0.0342(18) -0.0192(17) 0.0039(17)
O6 0.142(6) 0.299(10) 0.218(8) 0.109(7) -0.045(5) -0.102(6)
O7 0.120(3) 0.127(4) 0.126(3) -0.049(3) -0.030(3) -0.027(3)
O8 0.214(8) 0.188(7) 0.244(9) 0.001(6) -0.036(7) -0.019(6)

loop_
_atom_type_symbol
_atom_type_description
_atom_type_scat_dispersion_real
_atom_type_scat_dispersion_imag
_atom_type_scat_source
C C 0.0033 0.0016 'International Tables Vol C Tables 4.2.6.8 and 6.1.1.4'
H H 0.0000 0.0000 'International Tables Vol C Tables 4.2.6.8 and 6.1.1.4'
N N 0.0061 0.0033 'International Tables Vol C Tables 4.2.6.8 and 6.1.1.4'
O O 0.0106 0.0060 'International Tables Vol C Tables 4.2.6.8 and 6.1.1.4'
S S 0.1246 0.1234 'International Tables Vol C Tables 4.2.6.8 and 6.1.1.4'
Cl Cl 0.1484 0.1585 'International Tables Vol C Tables 4.2.6.8 and 6.1.1.4'
Cu Cu 0.3201 1.2651 'International Tables Vol C Tables 4.2.6.8 and 6.1.1.4'

loop_
_geom_angle_atom_site_label_1
_geom_angle_atom_site_label_2
_geom_angle_atom_site_label_3
_geom_angle
_geom_angle_site_symmetry_1
_geom_angle_site_symmetry_3
_geom_angle_publ_flag
O1 Cu1 N4 93.74(10) . . ?
O1 Cu1 N2 92.45(11) . . ?
N4 Cu1 N2 172.63(11) . . ?
O1 Cu1 N3 154.89(11) . . ?
N4 Cu1 N3 80.32(11) . . ?
N2 Cu1 N3 95.67(11) . . ?
O1 Cu1 N1 101.05(10) . . ?
N4 Cu1 N1 96.35(10) . . ?
N2 Cu1 N1 78.53(11) . . ?
N3 Cu1 N1 103.84(10) . . ?
O3 S1 O4 119.6(2) . . ?
O3 S1 N5 108.4(2) . . ?
O4 S1 N5 106.04(18) . . ?
O3 S1 C21 106.81(19) . . ?
O4 S1 C21 108.49(17) . . ?
N5 S1 C21 106.94(17) . . ?
C30 O1 Cu1 111.5(2) . . ?
C1 N1 C5 118.1(3) . . ?
C1 N1 Cu1 129.3(2) . . ?
C5 N1 Cu1 112.6(2) . . ?
C10 N2 C6 119.5(3) . . ?
C10 N2 Cu1 123.3(3) . . ?
C6 N2 Cu1 117.2(2) . . ?
C11 N3 C15 118.3(3) . . ?
C11 N3 Cu1 127.9(2) . . ?
C15 N3 Cu1 113.8(2) . . ?
C20 N4 C16 118.9(3) . . ?
C20 N4 Cu1 124.9(2) . . ?
C16 N4 Cu1 115.6(2) . . ?
C28 N5 S1 120.2(3) . . ?
C28 N5 H5N 119.9 . . ?
S1 N5 H5N 120.0 . . ?
N1 C1 C2 123.0(4) . . ?
N1 C1 H1 118.5 . . ?
C2 C1 H1 118.5 . . ?
C3 C2 C1 118.9(4) . . ?
C3 C2 H2 120.6 . . ?
C1 C2 H2 120.6 . . ?
C2 C3 C4 119.4(4) . . ?
C2 C3 H3 120.3 . . ?
C4 C3 H3 120.3 . . ?
C5 C4 C3 119.2(4) . . ?
C5 C4 H4 120.4 . . ?
C3 C4 H4 120.4 . . ?
N1 C5 C4 121.4(3) . . ?
N1 C5 C6 114.8(3) . . ?
C4 C5 C6 123.8(3) . . ?
N2 C6 C7 120.8(4) . . ?
N2 C6 C5 116.8(3) . . ?
C7 C6 C5 122.3(4) . . ?
C8 C7 C6 119.4(4) . . ?
C8 C7 H7 120.3 . . ?
C6 C7 H7 120.3 . . ?
C7 C8 C9 119.8(4) . . ?
C7 C8 H8 120.1 . . ?
C9 C8 H8 120.1 . . ?
C10 C9 C8 118.7(4) . . ?
C10 C9 H9 120.6 . . ?
C8 C9 H9 120.6 . . ?
N2 C10 C9 121.8(4) . . ?
N2 C10 H10 119.1 . . ?
C9 C10 H10 119.1 . . ?
N3 C11 C12 122.4(3) . . ?
N3 C11 H11 118.8 . . ?
C12 C11 H11 118.8 . . ?
C13 C12 C11 119.6(4) . . ?
C13 C12 H12 120.2 . . ?
C11 C12 H12 120.2 . . ?
C12 C13 C14 118.9(3) . . ?
C12 C13 H13 120.6 . . ?
C14 C13 H13 120.6 . . ?
C13 C14 C15 119.4(3) . . ?
C13 C14 H14 120.3 . . ?
C15 C14 H14 120.3 . . ?
N3 C15 C14 121.4(3) . . ?
N3 C15 C16 114.7(3) . . ?
C14 C15 C16 123.9(3) . . ?
N4 C16 C17 121.1(3) . . ?
N4 C16 C15 114.9(3) . . ?
C17 C16 C15 124.0(3) . . ?
C18 C17 C16 119.1(3) . . ?
C18 C17 H17 120.5 . . ?
C16 C17 H17 120.5 . . ?
C19 C18 C17 119.3(4) . . ?
C19 C18 H18 120.4 . . ?
C17 C18 H18 120.4 . . ?
C18 C19 C20 119.3(4) . . ?
C18 C19 H19 120.3 . . ?
C20 C19 H19 120.3 . . ?
N4 C20 C19 122.2(3) . . ?
N4 C20 H20 118.9 . . ?
C19 C20 H20 118.9 . . ?
C26 C21 C22 119.5(4) . . ?
C26 C21 S1 119.9(3) . . ?
C22 C21 S1 120.6(3) . . ?
C21 C22 C23 118.9(4) . . ?
C21 C22 H22 120.5 . . ?
C23 C22 H22 120.5 . . ?
C24 C23 C22 122.3(4) . . ?
C24 C23 H23 118.9 . . ?
C22 C23 H23 118.9 . . ?
C25 C24 C23 117.4(4) . . ?
C25 C24 C27 121.8(5) . . ?
C23 C24 C27 120.7(5) . . ?
C24 C25 C26 121.8(4) . . ?
C24 C25 H25 119.1 . . ?
C26 C25 H25 119.1 . . ?
C25 C26 C21 119.9(4) . . ?
C25 C26 H26 120.0 . . ?
C21 C26 H26 120.0 . . ?
C24 C27 H27A 109.5 . . ?
C24 C27 H27B 109.5 . . ?
H27A C27 H27B 109.5 . . ?
C24 C27 H27C 109.5 . . ?
H27A C27 H27C 109.5 . . ?
H27B C27 H27C 109.5 . . ?
C29 C28 N5 110.6(3) . . ?
C29 C28 H28A 109.5 . . ?
N5 C28 H28A 109.5 . . ?
C29 C28 H28B 109.5 . . ?
N5 C28 H28B 109.5 . . ?
H28A C28 H28B 108.1 . . ?
C28 C29 C30 114.4(3) . . ?
C28 C29 H29A 108.6 . . ?
C30 C29 H29A 108.6 . . ?
C28 C29 H29B 108.6 . . ?
C30 C29 H29B 108.6 . . ?
H29A C29 H29B 107.6 . . ?
O2 C30 O1 123.5(3) . . ?
O2 C30 C29 119.8(3) . . ?
O1 C30 C29 116.7(3) . . ?
H5A O5 H5B 110.9 . . ?
H6A O6 H6B 111.0 . . ?
H7A O7 H7B 110.8 . . ?
H8A O8 H8B 110.7 . . ?

loop_
_geom_bond_atom_site_label_1
_geom_bond_atom_site_label_2
_geom_bond_distance
_geom_bond_site_symmetry_2
_geom_bond_publ_flag
Cu1 O1 1.987(2) . ?
Cu1 N4 1.997(3) . ?
Cu1 N2 2.017(3) . ?
Cu1 N3 2.053(3) . ?
Cu1 N1 2.194(3) . ?
S1 O3 1.424(3) . ?
S1 O4 1.436(3) . ?
S1 N5 1.593(3) . ?
S1 C21 1.768(4) . ?
O1 C30 1.283(4) . ?
O2 C30 1.229(4) . ?
N1 C1 1.339(4) . ?
N1 C5 1.348(4) . ?
N2 C10 1.334(5) . ?
N2 C6 1.352(5) . ?
N3 C11 1.342(4) . ?
N3 C15 1.353(4) . ?
N4 C20 1.339(4) . ?
N4 C16 1.346(4) . ?
N5 C28 1.499(5) . ?
N5 H5N 0.8607 . ?
C1 C2 1.373(5) . ?
C1 H1 0.9300 . ?
C2 C3 1.358(6) . ?
C2 H2 0.9300 . ?
C3 C4 1.382(6) . ?
C3 H3 0.9300 . ?
C4 C5 1.382(5) . ?
C4 H4 0.9300 . ?
C5 C6 1.493(5) . ?
C6 C7 1.389(5) . ?
C7 C8 1.368(7) . ?
C7 H7 0.9300 . ?
C8 C9 1.373(8) . ?
C8 H8 0.9300 . ?
C9 C10 1.389(6) . ?
C9 H9 0.9300 . ?
C10 H10 0.9300 . ?
C11 C12 1.371(5) . ?
C11 H11 0.9300 . ?
C12 C13 1.370(6) . ?
C12 H12 0.9300 . ?
C13 C14 1.376(6) . ?
C13 H13 0.9300 . ?
C14 C15 1.387(5) . ?
C14 H14 0.9300 . ?
C15 C16 1.479(5) . ?
C16 C17 1.391(5) . ?
C17 C18 1.380(6) . ?
C17 H17 0.9300 . ?
C18 C19 1.367(6) . ?
C18 H18 0.9300 . ?
C19 C20 1.374(5) . ?
C19 H19 0.9300 . ?
C20 H20 0.9300 . ?
C21 C26 1.378(5) . ?
C21 C22 1.386(5) . ?
C22 C23 1.383(7) . ?
C22 H22 0.9300 . ?
C23 C24 1.374(7) . ?
C23 H23 0.9300 . ?
C24 C25 1.376(6) . ?
C24 C27 1.521(6) . ?
C25 C26 1.374(6) . ?
C25 H25 0.9300 . ?
C26 H26 0.9300 . ?
C27 H27A 0.9600 . ?
C27 H27B 0.9600 . ?
C27 H27C 0.9600 . ?
C28 C29 1.480(5) . ?
C28 H28A 0.9700 . ?
C28 H28B 0.9700 . ?
C29 C30 1.520(5) . ?
C29 H29A 0.9700 . ?
C29 H29B 0.9700 . ?
O5 H5A 0.8200 . ?
O5 H5B 0.8200 . ?
O6 H6A 0.8200 . ?
O6 H6B 0.8200 . ?
O7 H7A 0.8200 . ?
O7 H7B 0.8200 . ?
O8 H8A 0.8200 . ?
O8 H8B 0.8200 . ?
